data_4036023
loop_
_publ_author_name
'Waiba, Satyadeep'
'Barman, Milan K.'
'Maji, Biplab'

_publ_section_title
;
 Manganese-Catalyzed Acceptorless Dehydrogenative Coupling of Alcohols
 With Sulfones: A Tool To Access Highly Substituted Vinyl Sulfones.
;
_journal_issue 2
_journal_name_full 'The Journal of organic chemistry'
_journal_page_first 973
_journal_page_last 982
_journal_paper_doi 10.1021/acs.joc.8b02911
_journal_volume 84
_journal_year 2019
_chemical_formula_moiety 'C21 H17 Cl O3 S'
_chemical_formula_sum 'C21 H17 Cl O3 S'
_chemical_formula_weight 384.86
_space_group_crystal_system monoclinic
_space_group_IT_number 14
_space_group_name_Hall '-P 2ybc'
_space_group_name_H-M_alt 'P 1 21/c 1'
_atom_sites_solution_hydrogens geom
_atom_sites_solution_primary dual
_audit_creation_date 2018-07-20
_audit_creation_method
;
Olex2 1.2
(compiled 2018.05.29 svn.r3508 for OlexSys, GUI svn.r5506)
;
_cell_angle_alpha 90
_cell_angle_beta 90.302(2)
_cell_angle_gamma 90
_cell_formula_units_Z 4
_cell_length_a 5.65790(10)
_cell_length_b 21.7190(5)
_cell_length_c 14.8462(3)
_cell_measurement_reflns_used 9761
_cell_measurement_temperature 100
_cell_measurement_theta_max 27.3390
_cell_measurement_theta_min 1.8360
_cell_volume 1824.33(6)
_computing_cell_refinement 'CrysAlisPro 1.171.38.43f (Rigaku OD, 2015)'
_computing_data_collection 'CrysAlisPro 1.171.38.43f (Rigaku OD, 2015)'
_computing_data_reduction 'CrysAlisPro 1.171.38.43f (Rigaku OD, 2015)'
_computing_molecular_graphics 'Olex2 (Dolomanov et al., 2009)'
_computing_publication_material 'Olex2 (Dolomanov et al., 2009)'
_computing_structure_refinement 'ShelXL (Sheldrick, 2015)'
_computing_structure_solution 'ShelXT (Sheldrick, 2015)'
_diffrn_ambient_temperature 100
_diffrn_detector 'CCD plate'
_diffrn_detector_area_resol_mean 7.9580
_diffrn_detector_type Eos
_diffrn_measured_fraction_theta_full 1.000
_diffrn_measured_fraction_theta_max 0.933
_diffrn_measurement_details
;
List of Runs (angles in degrees, time in seconds):

  # Type    Start    End  Width  t~exp~   \w     \q     \k     \f   Frames
--------------------------------------------------------------------------
  1  \w    -16.00 111.00   1.00   21.00    --   26.72  77.00-150.00  127
  2  \w    -16.00 111.00   1.00   21.00    --   26.72  77.00  90.00  127
  3  \w    -16.00 111.00   1.00   21.00    --   26.72  77.00 -30.00  127
  4  \w   -119.00 -55.00   1.00   21.00    --  -23.50 178.00-180.00   64
  5  \w    -61.00  52.00   1.00   21.00    --  -23.50  57.00-120.00  113
  6  \w    -49.00  65.00   1.00   21.00    --   26.72 -57.00 -30.00  114
  7  \w    -11.00  18.00   1.00   21.00    --   26.72  57.00 -60.00   29
  8  \w     35.00 121.00   1.00   21.00    --   26.72 178.00-150.00   86
;
_diffrn_measurement_device 'four-circle diffractometer'
_diffrn_measurement_device_type 'SuperNova, Dual, Cu at zero, Eos'
_diffrn_measurement_method '\w scans'
_diffrn_orient_matrix_type 'CrysAlisPro convention (1999,Acta A55,543-557)'
_diffrn_orient_matrix_UB_11 -0.0130294000
_diffrn_orient_matrix_UB_12 -0.0267079000
_diffrn_orient_matrix_UB_13 -0.0270468000
_diffrn_orient_matrix_UB_21 0.1210192000
_diffrn_orient_matrix_UB_22 0.0018271000
_diffrn_orient_matrix_UB_23 -0.0121027000
_diffrn_orient_matrix_UB_31 0.0304769000
_diffrn_orient_matrix_UB_32 -0.0186652000
_diffrn_orient_matrix_UB_33 0.0374691000
_diffrn_radiation_monochromator mirror
_diffrn_radiation_probe x-ray
_diffrn_radiation_type MoK\a
_diffrn_radiation_wavelength 0.71073
_diffrn_reflns_av_R_equivalents 0.0341
_diffrn_reflns_av_unetI/netI 0.0269
_diffrn_reflns_Laue_measured_fraction_full 1.000
_diffrn_reflns_Laue_measured_fraction_max 0.933
_diffrn_reflns_limit_h_max 7
_diffrn_reflns_limit_h_min -7
_diffrn_reflns_limit_k_max 28
_diffrn_reflns_limit_k_min -26
_diffrn_reflns_limit_l_max 18
_diffrn_reflns_limit_l_min -18
_diffrn_reflns_number 20331
_diffrn_reflns_point_group_measured_fraction_full 1.000
_diffrn_reflns_point_group_measured_fraction_max 0.933
_diffrn_reflns_theta_full 25.242
_diffrn_reflns_theta_max 27.656
_diffrn_reflns_theta_min 1.661
_diffrn_source 'micro-focus sealed X-ray tube'
_diffrn_source_type 'SuperNova (Mo) X-ray Source'
_exptl_absorpt_coefficient_mu 0.342
_exptl_absorpt_correction_T_max 1.00000
_exptl_absorpt_correction_T_min 0.69111
_exptl_absorpt_correction_type multi-scan
_exptl_absorpt_process_details
;
CrysAlisPro 1.171.38.43f (Rigaku Oxford Diffraction, 2015)
Empirical absorption correction using spherical harmonics,
 implemented in SCALE3 ABSPACK scaling algorithm.
;
_exptl_crystal_colour colourless
_exptl_crystal_colour_primary colourless
_exptl_crystal_density_diffrn 1.401
_exptl_crystal_description block
_exptl_crystal_F_000 800
_exptl_crystal_size_max 0.27
_exptl_crystal_size_mid 0.21
_exptl_crystal_size_min 0.17
_refine_diff_density_max 0.371
_refine_diff_density_min -0.377
_refine_diff_density_rms 0.053
_refine_ls_extinction_method none
_refine_ls_goodness_of_fit_ref 1.063
_refine_ls_hydrogen_treatment constr
_refine_ls_matrix_type full
_refine_ls_number_parameters 236
_refine_ls_number_reflns 3988
_refine_ls_number_restraints 0
_refine_ls_restrained_S_all 1.063
_refine_ls_R_factor_all 0.0443
_refine_ls_R_factor_gt 0.0357
_refine_ls_shift/su_max 0.001
_refine_ls_shift/su_mean 0.000
_refine_ls_structure_factor_coef Fsqd
_refine_ls_weighting_details 'w=1/[\s^2^(Fo^2^)+(0.0290P)^2^+1.4791P] where P=(Fo^2^+2Fc^2^)/3'
_refine_ls_weighting_scheme calc
_refine_ls_wR_factor_gt 0.0822
_refine_ls_wR_factor_ref 0.0870
_reflns_Friedel_coverage 0.000
_reflns_number_gt 3423
_reflns_number_total 3988
_reflns_threshold_expression 'I > 2\s(I)'
_cod_data_source_file jo8b02911_si_002.cif
_cod_data_source_block mba-144
_cod_database_code 4036023
_shelx_shelxl_version_number 2014/7
_chemical_oxdiff_formula 'C H O Cl S'
_shelx_space_group_comment
;
The symmetry employed for this shelxl refinement is uniquely defined
by the following loop, which should always be used as a source of
symmetry information in preference to the above space-group names.
They are only intended as comments.
;
_shelx_estimated_absorpt_t_max 0.944
_shelx_estimated_absorpt_t_min 0.913
_reflns_odcompleteness_completeness 99.94
_reflns_odcompleteness_iscentric 1
_reflns_odcompleteness_theta 25.63
_olex2_refinement_description
;
1. Fixed Uiso
 At 1.2 times of:
  All C(H) groups
 At 1.5 times of:
  All C(H,H,H) groups
2.a Aromatic/amide H refined with riding coordinates:
 C4(H4), C15(H15), C5(H5), C2(H2), C8(H8), C6(H6), C11(H11), C13(H13),
 C17(H17), C21(H21), C12(H12), C19(H19), C20(H20), C18(H18)
2.b Idealised Me refined as rotating group:
 C9(H9A,H9B,H9C)
;
_olex2_date_sample_data_collection 2018-07-18
_olex2_submission_special_instructions 'No special instructions were received'
_oxdiff_exptl_absorpt_empirical_details
;
Empirical correction (ABSPACK) includes:
- Absorption correction using spherical harmonics
- Frame scaling
;
_oxdiff_exptl_absorpt_empirical_full_max 1.327
_oxdiff_exptl_absorpt_empirical_full_min 0.739

loop_
_space_group_symop_operation_xyz
'x, y, z'
'-x, y+1/2, -z+1/2'
'-x, -y, -z'
'x, -y-1/2, z-1/2'

loop_
_atom_site_label
_atom_site_type_symbol
_atom_site_fract_x
_atom_site_fract_y
_atom_site_fract_z
_atom_site_U_iso_or_equiv
_atom_site_adp_type
_atom_site_occupancy
_atom_site_site_symmetry_order
_atom_site_calc_flag
_atom_site_refinement_flags_posn
S1 S 0.40990(8) 0.44429(2) 0.65915(3) 0.01890(11) Uani 1 1 d .
Cl1 Cl 0.95435(9) 0.19856(2) 0.39625(3) 0.02845(12) Uani 1 1 d .
O3 O 0.5300(2) 0.13479(5) 0.66867(8) 0.0249(3) Uani 1 1 d .
O2 O 0.1677(2) 0.42407(6) 0.66193(9) 0.0288(3) Uani 1 1 d .
O1 O 0.4606(3) 0.50452(6) 0.62354(8) 0.0285(3) Uani 1 1 d .
C3 C 0.5512(3) 0.32399(7) 0.62924(10) 0.0149(3) Uani 1 1 d .
C4 C 0.7389(3) 0.29528(7) 0.67287(10) 0.0159(3) Uani 1 1 d .
H4 H 0.8709 0.3191 0.6919 0.019 Uiso 1 1 calc R
C15 C 0.8339(3) 0.30963(8) 0.45880(10) 0.0164(3) Uani 1 1 d .
H15 H 0.7001 0.2891 0.4830 0.020 Uiso 1 1 calc R
C5 C 0.3537(3) 0.28887(8) 0.60509(11) 0.0179(3) Uani 1 1 d .
H5 H 0.2203 0.3083 0.5784 0.022 Uiso 1 1 calc R
C7 C 0.5452(3) 0.19736(8) 0.66030(11) 0.0179(3) Uani 1 1 d .
C2 C 0.7143(3) 0.40939(7) 0.53325(10) 0.0165(3) Uani 1 1 d .
H2 H 0.7137 0.4526 0.5233 0.020 Uiso 1 1 calc R
C1 C 0.5760(3) 0.38878(7) 0.59932(10) 0.0153(3) Uani 1 1 d .
C8 C 0.7367(3) 0.23222(8) 0.68905(11) 0.0180(3) Uani 1 1 d .
H8 H 0.8654 0.2132 0.7195 0.022 Uiso 1 1 calc R
C10 C 0.8673(3) 0.37268(8) 0.47420(10) 0.0165(3) Uani 1 1 d .
C16 C 0.5229(3) 0.44137(7) 0.77030(11) 0.0171(3) Uani 1 1 d .
C14 C 0.9965(3) 0.27751(8) 0.40823(11) 0.0196(4) Uani 1 1 d .
C6 C 0.3514(3) 0.22611(8) 0.61983(11) 0.0201(4) Uani 1 1 d .
H6 H 0.2175 0.2025 0.6024 0.024 Uiso 1 1 calc R
C11 C 1.0590(3) 0.40162(8) 0.43324(11) 0.0217(4) Uani 1 1 d .
H11 H 1.0804 0.4447 0.4407 0.026 Uiso 1 1 calc R
C13 C 1.1901(3) 0.30563(9) 0.36954(11) 0.0246(4) Uani 1 1 d .
H13 H 1.3006 0.2825 0.3354 0.030 Uiso 1 1 calc R
C17 C 0.7289(3) 0.47250(9) 0.79150(13) 0.0265(4) Uani 1 1 d .
H17 H 0.8147 0.4937 0.7463 0.032 Uiso 1 1 calc R
C21 C 0.3982(4) 0.40958(9) 0.83510(12) 0.0269(4) Uani 1 1 d .
H21 H 0.2579 0.3879 0.8195 0.032 Uiso 1 1 calc R
C12 C 1.2188(3) 0.36852(9) 0.38188(12) 0.0265(4) Uani 1 1 d .
H12 H 1.3488 0.3890 0.3550 0.032 Uiso 1 1 calc R
C9 C 0.7310(4) 0.10394(8) 0.70626(14) 0.0292(4) Uani 1 1 d .
H9A H 0.8714 0.1136 0.6706 0.044 Uiso 1 1 calc GR
H9B H 0.7039 0.0594 0.7055 0.044 Uiso 1 1 calc GR
H9C H 0.7556 0.1177 0.7685 0.044 Uiso 1 1 calc GR
C19 C 0.6823(4) 0.44132(9) 0.94527(13) 0.0319(5) Uani 1 1 d .
H19 H 0.7362 0.4420 1.0060 0.038 Uiso 1 1 calc R
C20 C 0.4805(4) 0.40968(10) 0.92328(13) 0.0340(5) Uani 1 1 d .
H20 H 0.3970 0.3878 0.9685 0.041 Uiso 1 1 calc R
C18 C 0.8077(4) 0.47214(10) 0.87982(14) 0.0339(5) Uani 1 1 d .
H18 H 0.9491 0.4933 0.8955 0.041 Uiso 1 1 calc R

loop_
_atom_site_aniso_label
_atom_site_aniso_U_11
_atom_site_aniso_U_22
_atom_site_aniso_U_33
_atom_site_aniso_U_23
_atom_site_aniso_U_13
_atom_site_aniso_U_12
S1 0.0215(2) 0.0199(2) 0.0152(2) -0.00231(15) -0.00129(15) 0.00763(16)
Cl1 0.0392(3) 0.0219(2) 0.0242(2) -0.00706(17) -0.00080(18) 0.00815(19)
O3 0.0308(7) 0.0167(6) 0.0274(7) 0.0036(5) 0.0011(5) -0.0040(5)
O2 0.0189(7) 0.0418(8) 0.0257(7) -0.0107(6) -0.0032(5) 0.0087(6)
O1 0.0461(9) 0.0190(6) 0.0205(6) 0.0018(5) 0.0018(6) 0.0135(6)
C3 0.0162(8) 0.0164(8) 0.0122(7) -0.0011(6) 0.0023(6) 0.0006(6)
C4 0.0158(8) 0.0189(8) 0.0130(7) -0.0009(6) -0.0011(6) -0.0006(6)
C15 0.0163(8) 0.0197(8) 0.0130(7) 0.0009(6) -0.0018(6) 0.0005(6)
C5 0.0138(8) 0.0251(9) 0.0149(8) -0.0003(6) 0.0003(6) 0.0013(7)
C7 0.0226(9) 0.0172(8) 0.0141(8) 0.0013(6) 0.0052(6) -0.0020(6)
C2 0.0193(8) 0.0134(8) 0.0167(8) 0.0006(6) -0.0047(6) 0.0017(6)
C1 0.0163(8) 0.0163(8) 0.0134(7) -0.0021(6) -0.0026(6) 0.0036(6)
C8 0.0193(9) 0.0203(8) 0.0143(7) 0.0018(6) -0.0006(6) 0.0017(6)
C10 0.0178(8) 0.0200(8) 0.0116(7) 0.0004(6) -0.0030(6) 0.0007(6)
C16 0.0203(9) 0.0153(8) 0.0158(8) -0.0029(6) -0.0004(6) 0.0055(6)
C14 0.0239(9) 0.0216(8) 0.0134(7) -0.0027(6) -0.0033(6) 0.0046(7)
C6 0.0176(8) 0.0244(9) 0.0184(8) -0.0017(7) 0.0003(6) -0.0062(7)
C11 0.0242(9) 0.0244(9) 0.0166(8) 0.0019(7) -0.0005(7) -0.0043(7)
C13 0.0186(9) 0.0387(11) 0.0166(8) -0.0039(7) 0.0011(7) 0.0062(8)
C17 0.0227(10) 0.0317(10) 0.0251(9) 0.0000(8) 0.0015(7) -0.0045(8)
C21 0.0303(10) 0.0263(10) 0.0242(9) 0.0026(7) -0.0006(8) -0.0067(8)
C12 0.0209(9) 0.0396(11) 0.0189(8) 0.0012(8) 0.0034(7) -0.0057(8)
C9 0.0359(11) 0.0174(9) 0.0343(10) 0.0070(8) 0.0042(8) 0.0008(8)
C19 0.0423(12) 0.0348(11) 0.0186(9) -0.0054(8) -0.0057(8) 0.0085(9)
C20 0.0444(13) 0.0370(11) 0.0205(9) 0.0072(8) 0.0027(8) -0.0025(9)
C18 0.0285(11) 0.0405(12) 0.0327(11) -0.0059(9) -0.0081(8) -0.0052(9)

loop_
_atom_type_symbol
_atom_type_description
_atom_type_scat_dispersion_real
_atom_type_scat_dispersion_imag
_atom_type_scat_source
C C 0.0033 0.0016 'International Tables Vol C Tables 4.2.6.8 and 6.1.1.4'
H H 0.0000 0.0000 'International Tables Vol C Tables 4.2.6.8 and 6.1.1.4'
Cl Cl 0.1484 0.1585 'International Tables Vol C Tables 4.2.6.8 and 6.1.1.4'
O O 0.0106 0.0060 'International Tables Vol C Tables 4.2.6.8 and 6.1.1.4'
S S 0.1246 0.1234 'International Tables Vol C Tables 4.2.6.8 and 6.1.1.4'

loop_
_geom_angle_atom_site_label_1
_geom_angle_atom_site_label_2
_geom_angle_atom_site_label_3
_geom_angle
O2 S1 O1 118.62(8)
O2 S1 C1 108.32(8)
O2 S1 C16 107.57(8)
O1 S1 C1 109.09(8)
O1 S1 C16 107.67(8)
C16 S1 C1 104.69(7)
C7 O3 C9 116.77(14)
C4 C3 C5 118.88(15)
C4 C3 C1 119.50(14)
C5 C3 C1 121.19(14)
C3 C4 H4 119.5
C3 C4 C8 121.01(15)
C8 C4 H4 119.5
C10 C15 H15 120.2
C14 C15 H15 120.2
C14 C15 C10 119.54(16)
C3 C5 H5 119.8
C6 C5 C3 120.41(15)
C6 C5 H5 119.8
O3 C7 C8 124.32(16)
O3 C7 C6 115.74(15)
C8 C7 C6 119.94(15)
C1 C2 H2 116.4
C1 C2 C10 127.27(15)
C10 C2 H2 116.4
C3 C1 S1 116.41(12)
C2 C1 S1 117.06(12)
C2 C1 C3 126.51(15)
C4 C8 H8 120.3
C7 C8 C4 119.47(15)
C7 C8 H8 120.3
C15 C10 C2 123.21(15)
C11 C10 C15 118.27(15)
C11 C10 C2 118.50(15)
C17 C16 S1 119.70(13)
C21 C16 S1 118.98(13)
C21 C16 C17 121.29(16)
C15 C14 Cl1 117.54(14)
C15 C14 C13 122.34(16)
C13 C14 Cl1 120.10(14)
C5 C6 C7 120.14(15)
C5 C6 H6 119.9
C7 C6 H6 119.9
C10 C11 H11 119.5
C12 C11 C10 121.10(17)
C12 C11 H11 119.5
C14 C13 H13 120.9
C14 C13 C12 118.21(16)
C12 C13 H13 120.9
C16 C17 H17 120.6
C16 C17 C18 118.72(18)
C18 C17 H17 120.6
C16 C21 H21 120.5
C16 C21 C20 119.09(18)
C20 C21 H21 120.5
C11 C12 C13 120.46(17)
C11 C12 H12 119.8
C13 C12 H12 119.8
O3 C9 H9A 109.5
O3 C9 H9B 109.5
O3 C9 H9C 109.5
H9A C9 H9B 109.5
H9A C9 H9C 109.5
H9B C9 H9C 109.5
C20 C19 H19 119.8
C20 C19 C18 120.43(18)
C18 C19 H19 119.8
C21 C20 H20 120.0
C19 C20 C21 120.05(19)
C19 C20 H20 120.0
C17 C18 H18 119.8
C19 C18 C17 120.40(19)
C19 C18 H18 119.8

loop_
_geom_bond_atom_site_label_1
_geom_bond_atom_site_label_2
_geom_bond_distance
S1 O2 1.4397(14)
S1 O1 1.4403(13)
S1 C1 1.7704(16)
S1 C16 1.7677(16)
Cl1 C14 1.7402(18)
O3 C7 1.367(2)
O3 C9 1.431(2)
C3 C4 1.389(2)
C3 C5 1.398(2)
C3 C1 1.483(2)
C4 H4 0.9500
C4 C8 1.391(2)
C15 H15 0.9500
C15 C10 1.401(2)
C15 C14 1.380(2)
C5 H5 0.9500
C5 C6 1.381(2)
C7 C8 1.387(2)
C7 C6 1.395(2)
C2 H2 0.9500
C2 C1 1.335(2)
C2 C10 1.470(2)
C8 H8 0.9500
C10 C11 1.396(2)
C16 C17 1.382(3)
C16 C21 1.381(2)
C14 C13 1.382(3)
C6 H6 0.9500
C11 H11 0.9500
C11 C12 1.386(3)
C13 H13 0.9500
C13 C12 1.388(3)
C17 H17 0.9500
C17 C18 1.383(3)
C21 H21 0.9500
C21 C20 1.387(3)
C12 H12 0.9500
C9 H9A 0.9800
C9 H9B 0.9800
C9 H9C 0.9800
C19 H19 0.9500
C19 C20 1.370(3)
C19 C18 1.380(3)
C20 H20 0.9500
C18 H18 0.9500
